data_7049562
loop_
_publ_author_name
'Shen, Kaiji'
'Diskin-Posner, Yael'
'Shimon, Linda J. W.'
'Leitus, Gregory'
'Carmieli, Raanan'
'Neumann, Ronny'

_publ_section_title
;
 Aerobic oxygenation catalyzed by first row transition metal complexes
 coordinated by tetradentate mono-carbon bridged bis-phenanthroline
 ligands: intra- versus intermolecular carbon-hydrogen bond activation.
;
_journal_issue 19
_journal_name_full 'Dalton transactions (Cambridge, England : 2003)'
_journal_page_first 6396
_journal_page_last 6407
_journal_paper_doi 10.1039/c9dt00828d
_journal_volume 48
_journal_year 2019
_chemical_formula_moiety 'C58 H46 Fe2 N8 O2, 3(F6 P), 2.758(C H4 O)'
_chemical_formula_sum 'C60.76 H57.03 F18 Fe2 N8 O4.76 P3'
_chemical_formula_weight 1522.07
_space_group_crystal_system triclinic
_space_group_IT_number 2
_space_group_name_Hall '-P 1'
_space_group_name_H-M_alt 'P -1'
_symmetry_space_group_name_Hall '-P 1'
_symmetry_space_group_name_H-M 'P -1'
_atom_sites_solution_hydrogens mixed
_audit_creation_method SHELXL-2014/7
_audit_update_record
;
2018-12-02 deposited with the CCDC.    2019-04-03 downloaded from the CCDC.
;
_cell_angle_alpha 67.90(3)
_cell_angle_beta 78.59(3)
_cell_angle_gamma 89.36(3)
_cell_formula_units_Z 1
_cell_length_a 9.6742(19)
_cell_length_b 13.311(3)
_cell_length_c 13.419(3)
_cell_measurement_reflns_used 19445
_cell_measurement_temperature 100(2)
_cell_measurement_theta_max 79.6090
_cell_measurement_theta_min 6.1160
_cell_volume 1565.6(7)
_computing_cell_refinement 'CrysAlisPro 1.171.39.4c (Rigaku OD, 2015)'
_computing_data_collection 'CrysAlisPro 1.171.39.4c (Rigaku OD, 2015)'
_computing_data_reduction 'CrysAlisPro 1.171.39.4c (Rigaku OD, 2015)'
_computing_structure_refinement 'SHELXL-2014/7 (Sheldrick, 2014)'
_computing_structure_solution 'ShelXT (Sheldrick, 2015)'
_diffrn_ambient_temperature 100(2)
_diffrn_measured_fraction_theta_full 0.992
_diffrn_measured_fraction_theta_max 0.997
_diffrn_measurement_device_type 'XtaLAB Pro: Kappa dual offset/far'
_diffrn_measurement_method '\w scans'
_diffrn_radiation_type CuK\a
_diffrn_radiation_wavelength 1.54184
_diffrn_reflns_av_R_equivalents 0.0288
_diffrn_reflns_av_unetI/netI 0.0195
_diffrn_reflns_Laue_measured_fraction_full 0.992
_diffrn_reflns_Laue_measured_fraction_max 0.997
_diffrn_reflns_limit_h_max 11
_diffrn_reflns_limit_h_min -11
_diffrn_reflns_limit_k_max 16
_diffrn_reflns_limit_k_min -16
_diffrn_reflns_limit_l_max 16
_diffrn_reflns_limit_l_min -15
_diffrn_reflns_number 27857
_diffrn_reflns_point_group_measured_fraction_full 0.992
_diffrn_reflns_point_group_measured_fraction_max 0.997
_diffrn_reflns_theta_full 26.000
_diffrn_reflns_theta_max 68.249
_diffrn_reflns_theta_min 5.698
_exptl_absorpt_coefficient_mu 5.425
_exptl_absorpt_correction_T_max 1.000
_exptl_absorpt_correction_T_min 0.261
_exptl_absorpt_correction_type gaussian
_exptl_absorpt_process_details 'CrysAlisPro 1.171.39.4c (Rigaku Oxford Diffraction, 2015)'
_exptl_crystal_colour brown
_exptl_crystal_density_diffrn 1.614
_exptl_crystal_description plate
_exptl_crystal_F_000 775
_exptl_crystal_size_max 0.140
_exptl_crystal_size_mid 0.110
_exptl_crystal_size_min 0.030
_refine_diff_density_max 0.738
_refine_diff_density_min -0.503
_refine_diff_density_rms 0.066
_refine_ls_extinction_method none
_refine_ls_goodness_of_fit_ref 1.164
_refine_ls_hydrogen_treatment mixed
_refine_ls_matrix_type full
_refine_ls_number_parameters 498
_refine_ls_number_reflns 5707
_refine_ls_number_restraints 24
_refine_ls_restrained_S_all 1.177
_refine_ls_R_factor_all 0.0435
_refine_ls_R_factor_gt 0.0426
_refine_ls_shift/su_max 0.001
_refine_ls_shift/su_mean 0.000
_refine_ls_structure_factor_coef Fsqd
_refine_ls_weighting_details 'w=1/[\s^2^(Fo^2^)+(0.0739P)^2^+0.8372P] where P=(Fo^2^+2Fc^2^)/3'
_refine_ls_weighting_scheme calc
_refine_ls_wR_factor_gt 0.1233
_refine_ls_wR_factor_ref 0.1240
_reflns_Friedel_coverage 0.000
_reflns_number_gt 5490
_reflns_number_total 5707
_reflns_threshold_expression 'I > 2\s(I)'
_cod_data_source_file c9dt00828d2.cif
_cod_data_source_block complex12
_cod_depositor_comments 'Adding full bibliography for 7049557--7049569.cif.'
_cod_original_cell_volume 1565.7(6)
_cod_database_code 7049562
_shelx_shelxl_version_number 2014/7
_shelx_space_group_comment
;
The symmetry employed for this shelxl refinement is uniquely defined
by the following loop, which should always be used as a source of
symmetry information in preference to the above space-group names.
They are only intended as comments.
;
_shelx_estimated_absorpt_t_min 0.517
_shelx_estimated_absorpt_t_max 0.854

loop_
_space_group_symop_operation_xyz
'x, y, z'
'-x, -y, -z'

loop_
_atom_site_label
_atom_site_type_symbol
_atom_site_fract_x
_atom_site_fract_y
_atom_site_fract_z
_atom_site_U_iso_or_equiv
_atom_site_adp_type
_atom_site_occupancy
_atom_site_site_symmetry_order
_atom_site_calc_flag
_atom_site_refinement_flags_posn
_atom_site_refinement_flags_adp
_atom_site_refinement_flags_occupancy
_atom_site_disorder_assembly
_atom_site_disorder_group
Fe1 Fe 0.53961(3) 1.12387(3) 0.46042(3) 0.02246(13) Uani 1 1 d . . . . .
O1 O 0.41376(16) 1.02094(14) 0.42885(13) 0.0293(4) Uani 1 1 d . . . . .
N1 N 0.49982(19) 0.85725(17) 0.39021(16) 0.0270(4) Uani 1 1 d . . . . .
N2 N 0.5728(2) 0.72494(16) 0.57088(16) 0.0277(4) Uani 1 1 d . . . . .
N3 N 0.6082(2) 1.15785(16) 0.29384(15) 0.0261(4) Uani 1 1 d . . . . .
N4 N 0.73888(19) 1.23175(15) 0.41007(16) 0.0253(4) Uani 1 1 d . . . . .
C1 C 0.4147(2) 1.0333(2) 0.31808(18) 0.0287(5) Uani 1 1 d . . . . .
C2 C 0.2732(2) 1.0736(2) 0.2874(2) 0.0313(5) Uani 1 1 d . . . . .
H2A H 0.2549 1.1406 0.3021 0.038 Uiso 1 1 calc R U . . .
H2B H 0.2821 1.0931 0.2074 0.038 Uiso 1 1 calc R U . . .
C3 C 0.1464(2) 0.9921(2) 0.3485(2) 0.0294(5) Uani 1 1 d . . . . .
H3A H 0.1453 0.9635 0.4283 0.035 Uiso 1 1 calc R U . . .
H3B H 0.1560 0.9303 0.3242 0.035 Uiso 1 1 calc R U . . .
C4 C 0.0070(3) 1.0428(2) 0.3287(2) 0.0355(6) Uani 1 1 d . . . . .
H4A H -0.0067 1.1001 0.3592 0.043 Uiso 1 1 calc R U . . .
H4B H 0.0116 1.0774 0.2485 0.043 Uiso 1 1 calc R U . . .
C5 C -0.1188(3) 0.9590(2) 0.3812(3) 0.0403(6) Uani 1 1 d . . . . .
H5A H -0.1073 0.9035 0.3493 0.060 Uiso 1 1 calc R U . . .
H5B H -0.2060 0.9950 0.3675 0.060 Uiso 1 1 calc R U . . .
H5C H -0.1240 0.9247 0.4607 0.060 Uiso 1 1 calc R U . . .
C6 C 0.4516(2) 0.9262(2) 0.30609(19) 0.0294(5) Uani 1 1 d . . . . .
C7 C 0.4461(3) 0.8991(2) 0.2146(2) 0.0380(6) Uani 1 1 d . . . . .
H7 H 0.4075 0.9469 0.1557 0.046 Uiso 1 1 calc R U . . .
C8 C 0.4968(3) 0.8035(3) 0.2113(2) 0.0397(6) Uani 1 1 d . . . . .
H8 H 0.4931 0.7854 0.1498 0.048 Uiso 1 1 calc R U . . .
C9 C 0.5543(3) 0.7319(2) 0.2982(2) 0.0362(6) Uani 1 1 d . . . . .
C10 C 0.6145(3) 0.6315(3) 0.3030(3) 0.0436(7) Uani 1 1 d . . . . .
H10 H 0.621(4) 0.611(3) 0.242(3) 0.052 Uiso 1 1 d . U . . .
C11 C 0.6626(3) 0.5675(2) 0.3920(3) 0.0424(6) Uani 1 1 d . . . . .
H11 H 0.7048 0.5028 0.3919 0.051 Uiso 1 1 calc R U . . .
C12 C 0.6518(3) 0.5947(2) 0.4869(2) 0.0360(6) Uani 1 1 d . . . . .
C13 C 0.6914(3) 0.5282(2) 0.5851(3) 0.0405(6) Uani 1 1 d . . . . .
H13 H 0.7340 0.4622 0.5903 0.049 Uiso 1 1 calc R U . . .
C14 C 0.6680(3) 0.5593(2) 0.6728(2) 0.0389(6) Uani 1 1 d . . . . .
H14 H 0.6921 0.5141 0.7401 0.047 Uiso 1 1 calc R U . . .
C15 C 0.6085(3) 0.6582(2) 0.6634(2) 0.0323(5) Uani 1 1 d . . . . .
H15 H 0.5929 0.6785 0.7253 0.039 Uiso 1 1 calc R U . . .
C16 C 0.5488(2) 0.7622(2) 0.3880(2) 0.0290(5) Uani 1 1 d . . . . .
C17 C 0.5940(2) 0.6923(2) 0.4847(2) 0.0292(5) Uani 1 1 d . . . . .
C18 C 0.5358(2) 1.1168(2) 0.24184(19) 0.0296(5) Uani 1 1 d . . . . .
C19 C 0.5732(3) 1.1477(3) 0.1269(2) 0.0404(6) Uani 1 1 d . . . . .
H19 H 0.5192 1.1194 0.0902 0.049 Uiso 1 1 calc R U . . .
C20 C 0.6888(3) 1.2193(3) 0.0686(2) 0.0428(7) Uani 1 1 d . . . . .
H20 H 0.7148 1.2408 -0.0090 0.051 Uiso 1 1 calc R U . . .
C21 C 0.7695(3) 1.2614(2) 0.1231(2) 0.0360(6) Uani 1 1 d . . . . .
C22 C 0.8929(3) 1.3351(2) 0.0711(2) 0.0433(7) Uani 1 1 d . . . . .
H22 H 0.9273 1.3579 -0.0060 0.052 Uiso 1 1 calc R U . . .
C23 C 0.9613(3) 1.3727(2) 0.1307(2) 0.0443(7) Uani 1 1 d . . . . .
H23 H 1.0432 1.4211 0.0944 0.053 Uiso 1 1 calc R U . . .
C24 C 0.9127(3) 1.3409(2) 0.2470(2) 0.0331(5) Uani 1 1 d . . . . .
C25 C 0.9791(3) 1.3767(2) 0.3130(2) 0.0371(6) Uani 1 1 d . . . . .
H25 H 1.0600 1.4266 0.2809 0.045 Uiso 1 1 calc R U . . .
C26 C 0.9263(3) 1.3391(2) 0.4241(2) 0.0342(5) Uani 1 1 d . . . . .
H26 H 0.9713 1.3616 0.4698 0.041 Uiso 1 1 calc R U . . .
C27 C 0.8051(2) 1.26698(19) 0.4697(2) 0.0290(5) Uani 1 1 d . . . . .
H27 H 0.7689 1.2423 0.5467 0.035 Uiso 1 1 calc R U . . .
C28 C 0.7222(2) 1.22862(19) 0.23684(19) 0.0282(5) Uani 1 1 d . . . . .
C29 C 0.7930(2) 1.26818(18) 0.29968(19) 0.0276(5) Uani 1 1 d . . . . .
P1 P 0.94993(7) 0.30077(5) 0.75361(5) 0.03119(17) Uani 1 1 d . . . . .
F1 F 0.98947(18) 0.40845(12) 0.64479(13) 0.0421(4) Uani 1 1 d . . . . .
F2 F 0.9099(2) 0.19350(14) 0.86375(16) 0.0623(6) Uani 1 1 d . . . . .
F3 F 0.81861(19) 0.35626(14) 0.79974(13) 0.0511(5) Uani 1 1 d . . . . .
F4 F 1.08227(19) 0.24570(14) 0.71013(16) 0.0541(5) Uani 1 1 d . . . . .
F5 F 1.0485(2) 0.34858(17) 0.81032(16) 0.0586(5) Uani 1 1 d . . . . .
F6 F 0.8530(2) 0.25405(18) 0.69663(17) 0.0634(5) Uani 1 1 d . . . . .
P2 P 0.40617(16) 1.43501(12) -0.00190(12) 0.0423(3) Uani 0.5 1 d . . P A 1
F7 F 0.5174(3) 1.4345(2) 0.07781(19) 0.0918(9) Uani 1 1 d . . . A 1
F8 F 0.3135(4) 1.4977(3) 0.0660(3) 0.0544(9) Uani 0.5 1 d . . P A 1
F9 F 0.5008(6) 1.3742(4) -0.0699(4) 0.0578(11) Uani 0.5 1 d . . P A 1
F10 F 0.2919(5) 1.4524(4) -0.0763(4) 0.0717(13) Uani 0.5 1 d . . P A 1
F11 F 0.3275(5) 1.3228(4) 0.0843(4) 0.0762(13) Uani 0.5 1 d . . P A 1
O3 O 0.4174(12) 1.3405(8) -0.0542(8) 0.077(3) Uani 0.379(8) 1 d . . P B 2
H3 H 0.4142 1.3302 -0.1118 0.116 Uiso 0.379(8) 1 calc R U P B 2
C31 C 0.2915(12) 1.3519(9) -0.0074(10) 0.069(3) Uani 0.379(8) 1 d . . P B 2
H31A H 0.2309 1.2863 0.0109 0.104 Uiso 0.379(8) 1 calc R U P B 2
H31B H 0.2530 1.4147 -0.0576 0.104 Uiso 0.379(8) 1 calc R U P B 2
H31C H 0.2952 1.3634 0.0600 0.104 Uiso 0.379(8) 1 calc R U P B 2
O2 O 0.3035(10) 1.1351(8) 0.0186(8) 0.087(3) Uani 0.352(7) 1 d . U P C 1
H2 H 0.3537 1.0820 0.0252 0.130 Uiso 0.352(7) 1 d R U P C 1
C30 C 0.1750(11) 1.1139(9) -0.0068(8) 0.044(2) Uani 0.352(7) 1 d . U P C 1
H30A H 0.0981 1.0995 0.0575 0.066 Uiso 0.352(7) 1 calc R U P C 1
H30B H 0.1820 1.0503 -0.0272 0.066 Uiso 0.352(7) 1 calc R U P C 1
H30C H 0.1557 1.1771 -0.0684 0.066 Uiso 0.352(7) 1 calc R U P C 1
O2A O 0.2473(4) 1.0181(3) 0.0460(3) 0.0586(12) Uani 0.648(7) 1 d . U P C 2
H2A1 H 0.3265 1.0501 0.0350 0.088 Uiso 0.648(7) 1 calc R U P C 2
C30A C 0.1746(12) 1.0795(9) -0.0267(9) 0.101(3) Uani 0.648(7) 1 d . U P C 2
H30D H 0.0773 1.0808 0.0110 0.152 Uiso 0.648(7) 1 calc R U P C 2
H30E H 0.1740 1.0493 -0.0829 0.152 Uiso 0.648(7) 1 calc R U P C 2
H30F H 0.2190 1.1537 -0.0616 0.152 Uiso 0.648(7) 1 calc R U P C 2

loop_
_atom_site_aniso_label
_atom_site_aniso_U_11
_atom_site_aniso_U_22
_atom_site_aniso_U_33
_atom_site_aniso_U_23
_atom_site_aniso_U_13
_atom_site_aniso_U_12
Fe1 0.01768(19) 0.0254(2) 0.01751(19) -0.00179(14) -0.00126(13) 0.00165(13)
O1 0.0205(8) 0.0427(10) 0.0178(7) -0.0044(7) -0.0031(6) 0.0049(7)
N1 0.0170(9) 0.0356(11) 0.0223(9) -0.0057(8) -0.0014(7) 0.0005(8)
N2 0.0203(9) 0.0289(10) 0.0276(10) -0.0043(8) -0.0036(8) 0.0038(8)
N3 0.0203(9) 0.0287(10) 0.0203(9) -0.0005(8) -0.0019(7) 0.0033(7)
N4 0.0197(9) 0.0234(9) 0.0260(10) -0.0029(8) -0.0026(7) 0.0025(7)
C1 0.0209(11) 0.0412(13) 0.0173(10) -0.0034(9) -0.0046(8) 0.0020(10)
C2 0.0221(11) 0.0380(13) 0.0263(12) -0.0026(10) -0.0081(9) 0.0045(10)
C3 0.0214(11) 0.0311(12) 0.0320(12) -0.0076(10) -0.0065(9) 0.0040(9)
C4 0.0235(12) 0.0369(13) 0.0427(15) -0.0107(11) -0.0090(10) 0.0073(10)
C5 0.0228(12) 0.0433(15) 0.0608(18) -0.0277(14) -0.0063(12) 0.0051(11)
C6 0.0172(10) 0.0415(13) 0.0227(11) -0.0059(10) -0.0015(8) -0.0012(9)
C7 0.0277(12) 0.0562(17) 0.0257(12) -0.0103(11) -0.0063(10) -0.0035(11)
C8 0.0311(13) 0.0580(17) 0.0329(13) -0.0219(13) -0.0038(11) -0.0037(12)
C9 0.0240(12) 0.0493(15) 0.0351(13) -0.0186(12) -0.0004(10) -0.0049(11)
C10 0.0338(14) 0.0492(16) 0.0521(17) -0.0292(14) 0.0016(12) -0.0050(12)
C11 0.0305(13) 0.0403(15) 0.0581(18) -0.0249(14) -0.0006(12) 0.0002(11)
C12 0.0210(11) 0.0346(13) 0.0505(16) -0.0164(12) -0.0025(11) 0.0006(10)
C13 0.0256(12) 0.0292(13) 0.0627(18) -0.0121(12) -0.0111(12) 0.0051(10)
C14 0.0270(12) 0.0318(13) 0.0478(15) -0.0012(11) -0.0136(11) 0.0022(10)
C15 0.0241(11) 0.0321(12) 0.0328(13) -0.0024(10) -0.0089(10) 0.0026(9)
C16 0.0170(10) 0.0372(13) 0.0300(12) -0.0123(10) 0.0007(9) -0.0015(9)
C17 0.0177(10) 0.0321(12) 0.0328(12) -0.0090(10) -0.0010(9) -0.0001(9)
C18 0.0231(11) 0.0370(13) 0.0206(11) -0.0026(10) -0.0036(9) 0.0027(10)
C19 0.0370(14) 0.0556(17) 0.0208(12) -0.0057(11) -0.0058(10) -0.0017(12)
C20 0.0408(15) 0.0561(17) 0.0182(12) -0.0020(11) -0.0006(10) -0.0004(13)
C21 0.0318(13) 0.0375(14) 0.0243(12) 0.0008(10) 0.0009(10) 0.0017(11)
C22 0.0392(15) 0.0459(16) 0.0255(13) 0.0021(11) 0.0055(11) -0.0052(12)
C23 0.0359(14) 0.0368(14) 0.0377(15) 0.0039(12) 0.0067(12) -0.0087(11)
C24 0.0267(12) 0.0246(11) 0.0360(13) -0.0009(10) -0.0008(10) 0.0002(9)
C25 0.0274(12) 0.0244(12) 0.0493(16) -0.0051(11) -0.0026(11) -0.0026(10)
C26 0.0295(13) 0.0249(12) 0.0451(15) -0.0091(11) -0.0096(11) 0.0011(9)
C27 0.0253(11) 0.0248(11) 0.0328(12) -0.0065(10) -0.0063(10) 0.0039(9)
C28 0.0223(11) 0.0277(11) 0.0232(11) 0.0008(9) -0.0008(9) 0.0048(9)
C29 0.0221(11) 0.0230(11) 0.0276(12) -0.0005(9) -0.0014(9) 0.0044(9)
P1 0.0361(3) 0.0272(3) 0.0266(3) -0.0083(3) -0.0024(3) 0.0052(3)
F1 0.0484(9) 0.0348(8) 0.0321(8) -0.0042(6) -0.0005(7) -0.0022(7)
F2 0.0694(13) 0.0381(9) 0.0483(10) 0.0083(8) 0.0069(9) 0.0167(9)
F3 0.0532(10) 0.0467(9) 0.0344(8) -0.0022(7) 0.0055(7) 0.0233(8)
F4 0.0504(10) 0.0403(9) 0.0656(11) -0.0238(8) 0.0081(9) 0.0075(8)
F5 0.0626(12) 0.0757(13) 0.0486(10) -0.0316(10) -0.0208(9) 0.0070(10)
F6 0.0562(12) 0.0748(13) 0.0611(12) -0.0307(10) -0.0051(9) -0.0256(10)
P2 0.0458(8) 0.0437(8) 0.0347(7) -0.0111(6) -0.0104(6) 0.0115(6)
F7 0.0740(16) 0.117(2) 0.0457(12) 0.0104(12) -0.0092(11) -0.0039(15)
F8 0.062(2) 0.062(2) 0.0420(19) -0.0226(17) -0.0133(17) 0.0180(18)
F9 0.065(3) 0.062(3) 0.047(2) -0.020(2) -0.017(2) 0.032(2)
F10 0.073(3) 0.094(3) 0.087(3) -0.064(3) -0.048(2) 0.049(3)
F11 0.067(3) 0.054(2) 0.085(3) -0.010(2) 0.003(2) 0.002(2)
O3 0.089(7) 0.096(7) 0.076(6) -0.059(5) -0.030(5) 0.018(6)
C31 0.078(7) 0.070(7) 0.083(8) -0.050(6) -0.027(6) 0.024(6)
O2 0.084(4) 0.095(4) 0.080(3) -0.029(2) -0.022(2) 0.0052(19)
C30 0.043(3) 0.046(3) 0.039(3) -0.0118(19) -0.0103(18) 0.0037(18)
O2A 0.0547(18) 0.0646(19) 0.0544(17) -0.0132(13) -0.0263(13) 0.0097(13)
C30A 0.100(3) 0.100(3) 0.100(3) -0.035(2) -0.020(2) 0.005(2)

loop_
_atom_type_symbol
_atom_type_description
_atom_type_scat_dispersion_real
_atom_type_scat_dispersion_imag
_atom_type_scat_source
C C 0.0181 0.0091 'International Tables Vol C Tables 4.2.6.8 and 6.1.1.4'
H H 0.0000 0.0000 'International Tables Vol C Tables 4.2.6.8 and 6.1.1.4'
N N 0.0311 0.0180 'International Tables Vol C Tables 4.2.6.8 and 6.1.1.4'
O O 0.0492 0.0322 'International Tables Vol C Tables 4.2.6.8 and 6.1.1.4'
F F 0.0727 0.0534 'International Tables Vol C Tables 4.2.6.8 and 6.1.1.4'
P P 0.2955 0.4335 'International Tables Vol C Tables 4.2.6.8 and 6.1.1.4'
Fe Fe -1.1336 3.1974 'International Tables Vol C Tables 4.2.6.8 and 6.1.1.4'

loop_
_geom_angle_atom_site_label_1
_geom_angle_atom_site_label_2
_geom_angle_atom_site_label_3
_geom_angle
_geom_angle_site_symmetry_1
_geom_angle_site_symmetry_3
O1 Fe1 O1 81.44(7) . 2_676
O1 Fe1 N3 75.52(8) . .
O1 Fe1 N3 118.57(8) 2_676 .
O1 Fe1 N1 121.90(8) . 2_676
O1 Fe1 N1 75.24(8) 2_676 2_676
N3 Fe1 N1 160.68(8) . 2_676
O1 Fe1 N2 105.02(7) . 2_676
O1 Fe1 N2 148.74(7) 2_676 2_676
N3 Fe1 N2 92.51(8) . 2_676
N1 Fe1 N2 75.56(8) 2_676 2_676
O1 Fe1 N4 149.02(7) . .
O1 Fe1 N4 104.27(7) 2_676 .
N3 Fe1 N4 75.12(8) . .
N1 Fe1 N4 88.71(8) 2_676 .
N2 Fe1 N4 85.96(7) 2_676 .
C1 O1 Fe1 120.42(14) . .
C1 O1 Fe1 120.28(15) . 2_676
Fe1 O1 Fe1 98.56(7) . 2_676
C6 N1 C16 120.6(2) . .
C6 N1 Fe1 119.99(17) . 2_676
C16 N1 Fe1 118.01(16) . 2_676
C15 N2 C17 117.2(2) . .
C15 N2 Fe1 129.48(18) . 2_676
C17 N2 Fe1 113.00(15) . 2_676
C18 N3 C28 120.1(2) . .
C18 N3 Fe1 120.50(15) . .
C28 N3 Fe1 119.19(17) . .
C27 N4 C29 117.5(2) . .
C27 N4 Fe1 130.08(16) . .
C29 N4 Fe1 112.37(16) . .
O1 C1 C6 108.44(19) . .
O1 C1 C18 108.20(19) . .
C6 C1 C18 106.00(19) . .
O1 C1 C2 110.24(19) . .
C6 C1 C2 114.1(2) . .
C18 C1 C2 109.60(19) . .
C3 C2 C1 114.7(2) . .
C3 C2 H2A 108.6 . .
C1 C2 H2A 108.6 . .
C3 C2 H2B 108.6 . .
C1 C2 H2B 108.6 . .
H2A C2 H2B 107.6 . .
C2 C3 C4 112.1(2) . .
C2 C3 H3A 109.2 . .
C4 C3 H3A 109.2 . .
C2 C3 H3B 109.2 . .
C4 C3 H3B 109.2 . .
H3A C3 H3B 107.9 . .
C5 C4 C3 112.2(2) . .
C5 C4 H4A 109.2 . .
C3 C4 H4A 109.2 . .
C5 C4 H4B 109.2 . .
C3 C4 H4B 109.2 . .
H4A C4 H4B 107.9 . .
C4 C5 H5A 109.5 . .
C4 C5 H5B 109.5 . .
H5A C5 H5B 109.5 . .
C4 C5 H5C 109.5 . .
H5A C5 H5C 109.5 . .
H5B C5 H5C 109.5 . .
N1 C6 C7 119.9(2) . .
N1 C6 C1 113.3(2) . .
C7 C6 C1 126.7(2) . .
C8 C7 C6 119.7(3) . .
C8 C7 H7 120.1 . .
C6 C7 H7 120.1 . .
C7 C8 C9 120.7(2) . .
C7 C8 H8 119.6 . .
C9 C8 H8 119.6 . .
C16 C9 C8 115.8(3) . .
C16 C9 C10 118.1(3) . .
C8 C9 C10 126.1(3) . .
C11 C10 C9 121.0(3) . .
C11 C10 H10 120(2) . .
C9 C10 H10 119(2) . .
C10 C11 C12 121.7(3) . .
C10 C11 H11 119.2 . .
C12 C11 H11 119.2 . .
C17 C12 C13 116.8(3) . .
C17 C12 C11 118.7(3) . .
C13 C12 C11 124.6(3) . .
C14 C13 C12 119.4(2) . .
C14 C13 H13 120.3 . .
C12 C13 H13 120.3 . .
C13 C14 C15 119.9(3) . .
C13 C14 H14 120.1 . .
C15 C14 H14 120.0 . .
N2 C15 C14 122.5(3) . .
N2 C15 H15 118.8 . .
C14 C15 H15 118.8 . .
N1 C16 C9 123.1(2) . .
N1 C16 C17 115.9(2) . .
C9 C16 C17 121.1(2) . .
N2 C17 C12 124.2(2) . .
N2 C17 C16 116.4(2) . .
C12 C17 C16 119.3(2) . .
N3 C18 C19 121.0(2) . .
N3 C18 C1 114.1(2) . .
C19 C18 C1 124.9(2) . .
C20 C19 C18 119.1(3) . .
C20 C19 H19 120.4 . .
C18 C19 H19 120.4 . .
C19 C20 C21 120.5(2) . .
C19 C20 H20 119.7 . .
C21 C20 H20 119.7 . .
C28 C21 C20 116.4(2) . .
C28 C21 C22 118.3(3) . .
C20 C21 C22 125.3(2) . .
C23 C22 C21 120.8(2) . .
C23 C22 H22 119.6 . .
C21 C22 H22 119.6 . .
C22 C23 C24 121.4(2) . .
C22 C23 H23 119.3 . .
C24 C23 H23 119.3 . .
C29 C24 C25 117.2(2) . .
C29 C24 C23 118.7(3) . .
C25 C24 C23 124.1(2) . .
C26 C25 C24 119.5(2) . .
C26 C25 H25 120.2 . .
C24 C25 H25 120.2 . .
C25 C26 C27 119.4(3) . .
C25 C26 H26 120.3 . .
C27 C26 H26 120.3 . .
N4 C27 C26 122.9(2) . .
N4 C27 H27 118.5 . .
C26 C27 H27 118.5 . .
N3 C28 C21 122.7(2) . .
N3 C28 C29 116.1(2) . .
C21 C28 C29 121.2(2) . .
N4 C29 C24 123.5(2) . .
N4 C29 C28 117.0(2) . .
C24 C29 C28 119.6(2) . .
F6 P1 F4 90.86(12) . .
F6 P1 F1 90.21(11) . .
F4 P1 F1 90.39(10) . .
F6 P1 F3 90.46(12) . .
F4 P1 F3 178.57(11) . .
F1 P1 F3 90.15(9) . .
F6 P1 F5 179.58(12) . .
F4 P1 F5 88.99(11) . .
F1 P1 F5 89.39(11) . .
F3 P1 F5 89.69(11) . .
F6 P1 F2 90.27(12) . .
F4 P1 F2 90.08(10) . .
F1 P1 F2 179.32(11) . .
F3 P1 F2 89.36(10) . .
F5 P1 F2 90.12(12) . .
F11 P2 F10 91.9(3) . .
F11 P2 F9 91.0(3) . .
F10 P2 F9 90.7(2) . .
F11 P2 F8 89.8(2) . .
F10 P2 F8 89.9(2) . .
F9 P2 F8 178.9(3) . .
F11 P2 F7 92.3(2) . .
F10 P2 F7 171.2(2) . .
F9 P2 F7 96.9(2) . .
F8 P2 F7 82.36(19) . .
F11 P2 F7 170.1(2) . 2_685
F10 P2 F7 91.7(2) . 2_685
F9 P2 F7 98.2(2) . 2_685
F8 P2 F7 80.93(19) . 2_685
F7 P2 F7 82.88(14) . 2_685
F11 P2 P2 134.3(2) . 2_685
F10 P2 P2 131.7(2) . 2_685
F9 P2 P2 100.1(2) . 2_685
F8 P2 P2 78.81(17) . 2_685
P2 F7 P2 97.13(14) . 2_685
C31 O3 H3 109.5 . .
O3 C31 H31A 109.5 . .
O3 C31 H31B 109.5 . .
H31A C31 H31B 109.5 . .
O3 C31 H31C 109.5 . .
H31A C31 H31C 109.5 . .
H31B C31 H31C 109.5 . .
C30 O2 H2 109.7 . .
O2 C30 H30A 109.5 . .
O2 C30 H30B 109.5 . .
H30A C30 H30B 109.5 . .
O2 C30 H30C 109.5 . .
H30A C30 H30C 109.5 . .
H30B C30 H30C 109.5 . .
C30A O2A H2A1 109.5 . .
O2A C30A H30D 109.5 . .
O2A C30A H30E 109.5 . .
H30D C30A H30E 109.5 . .
O2A C30A H30F 109.5 . .
H30D C30A H30F 109.5 . .
H30E C30A H30F 109.5 . .

loop_
_geom_bond_atom_site_label_1
_geom_bond_atom_site_label_2
_geom_bond_distance
_geom_bond_site_symmetry_2
Fe1 O1 2.0535(19) .
Fe1 O1 2.0536(18) 2_676
Fe1 N3 2.074(2) .
Fe1 N1 2.074(2) 2_676
Fe1 N2 2.215(2) 2_676
Fe1 N4 2.248(2) .
O1 C1 1.431(3) .
O1 Fe1 2.0536(18) 2_676
N1 C6 1.324(3) .
N1 C16 1.355(3) .
N1 Fe1 2.074(2) 2_676
N2 C15 1.335(3) .
N2 C17 1.361(3) .
N2 Fe1 2.215(2) 2_676
N3 C18 1.329(3) .
N3 C28 1.355(3) .
N4 C27 1.328(3) .
N4 C29 1.365(3) .
C1 C6 1.524(4) .
C1 C18 1.534(3) .
C1 C2 1.540(3) .
C2 C3 1.522(3) .
C2 H2A 0.9900 .
C2 H2B 0.9900 .
C3 C4 1.527(3) .
C3 H3A 0.9900 .
C3 H3B 0.9900 .
C4 C5 1.523(4) .
C4 H4A 0.9900 .
C4 H4B 0.9900 .
C5 H5A 0.9800 .
C5 H5B 0.9800 .
C5 H5C 0.9800 .
C6 C7 1.415(4) .
C7 C8 1.372(4) .
C7 H7 0.9500 .
C8 C9 1.409(4) .
C8 H8 0.9500 .
C9 C16 1.399(4) .
C9 C10 1.435(4) .
C10 C11 1.347(5) .
C10 H10 0.95(4) .
C11 C12 1.434(4) .
C11 H11 0.9500 .
C12 C17 1.401(4) .
C12 C13 1.406(4) .
C13 C14 1.367(4) .
C13 H13 0.9500 .
C14 C15 1.403(4) .
C14 H14 0.9500 .
C15 H15 0.9500 .
C16 C17 1.431(4) .
C18 C19 1.409(3) .
C19 C20 1.374(4) .
C19 H19 0.9500 .
C20 C21 1.415(4) .
C20 H20 0.9500 .
C21 C28 1.398(3) .
C21 C22 1.434(4) .
C22 C23 1.359(5) .
C22 H22 0.9500 .
C23 C24 1.433(4) .
C23 H23 0.9500 .
C24 C29 1.402(3) .
C24 C25 1.405(4) .
C25 C26 1.369(4) .
C25 H25 0.9500 .
C26 C27 1.404(4) .
C26 H26 0.9500 .
C27 H27 0.9500 .
C28 C29 1.424(4) .
P1 F6 1.5828(19) .
P1 F4 1.5881(18) .
P1 F1 1.5968(17) .
P1 F3 1.5984(17) .
P1 F5 1.5995(19) .
P1 F2 1.6036(19) .
P2 F11 1.589(5) .
P2 F10 1.591(4) .
P2 F9 1.592(5) .
P2 F8 1.601(4) .
P2 F7 1.659(3) .
P2 F7 1.733(3) 2_685
P2 P2 2.543(3) 2_685
F7 P2 1.733(3) 2_685
O3 C31 1.291(15) .
O3 H3 0.8400 .
C31 H31A 0.9800 .
C31 H31B 0.9800 .
C31 H31C 0.9800 .
O2 C30 1.410(13) .
O2 H2 0.8400 .
C30 H30A 0.9800 .
C30 H30B 0.9800 .
C30 H30C 0.9800 .
O2A C30A 1.331(11) .
O2A H2A1 0.8400 .
C30A H30D 0.9800 .
C30A H30E 0.9800 .
C30A H30F 0.9800 .

loop_
_geom_torsion_atom_site_label_1
_geom_torsion_atom_site_label_2
_geom_torsion_atom_site_label_3
_geom_torsion_atom_site_label_4
_geom_torsion
_geom_torsion_site_symmetry_1
_geom_torsion_site_symmetry_4
Fe1 O1 C1 C6 123.63(16) . .
Fe1 O1 C1 C6 0.8(2) 2_676 .
Fe1 O1 C1 C18 9.1(2) . .
Fe1 O1 C1 C18 -113.78(18) 2_676 .
Fe1 O1 C1 C2 -110.76(18) . .
Fe1 O1 C1 C2 126.39(17) 2_676 .
O1 C1 C2 C3 -67.6(3) . .
C6 C1 C2 C3 54.7(3) . .
C18 C1 C2 C3 173.4(2) . .
C1 C2 C3 C4 170.7(2) . .
C2 C3 C4 C5 174.8(2) . .
C16 N1 C6 C7 2.3(3) . .
Fe1 N1 C6 C7 -163.91(17) 2_676 .
C16 N1 C6 C1 -174.29(19) . .
Fe1 N1 C6 C1 19.5(3) 2_676 .
O1 C1 C6 N1 -12.4(3) . .
C18 C1 C6 N1 103.6(2) . .
C2 C1 C6 N1 -135.7(2) . .
O1 C1 C6 C7 171.3(2) . .
C18 C1 C6 C7 -72.7(3) . .
C2 C1 C6 C7 48.0(3) . .
N1 C6 C7 C8 -2.9(4) . .
C1 C6 C7 C8 173.2(2) . .
C6 C7 C8 C9 0.0(4) . .
C7 C8 C9 C16 3.2(4) . .
C7 C8 C9 C10 -177.9(3) . .
C16 C9 C10 C11 0.9(4) . .
C8 C9 C10 C11 -177.9(3) . .
C9 C10 C11 C12 2.1(4) . .
C10 C11 C12 C17 -2.3(4) . .
C10 C11 C12 C13 175.6(3) . .
C17 C12 C13 C14 2.0(4) . .
C11 C12 C13 C14 -175.9(2) . .
C12 C13 C14 C15 -1.6(4) . .
C17 N2 C15 C14 1.2(3) . .
Fe1 N2 C15 C14 173.69(18) 2_676 .
C13 C14 C15 N2 -0.1(4) . .
C6 N1 C16 C9 1.2(3) . .
Fe1 N1 C16 C9 167.74(18) 2_676 .
C6 N1 C16 C17 -178.0(2) . .
Fe1 N1 C16 C17 -11.5(3) 2_676 .
C8 C9 C16 N1 -4.0(4) . .
C10 C9 C16 N1 177.1(2) . .
C8 C9 C16 C17 175.3(2) . .
C10 C9 C16 C17 -3.7(4) . .
C15 N2 C17 C12 -0.7(3) . .
Fe1 N2 C17 C12 -174.43(19) 2_676 .
C15 N2 C17 C16 177.0(2) . .
Fe1 N2 C17 C16 3.3(3) 2_676 .
C13 C12 C17 N2 -0.9(4) . .
C11 C12 C17 N2 177.2(2) . .
C13 C12 C17 C16 -178.6(2) . .
C11 C12 C17 C16 -0.5(4) . .
N1 C16 C17 N2 4.9(3) . .
C9 C16 C17 N2 -174.4(2) . .
N1 C16 C17 C12 -177.2(2) . .
C9 C16 C17 C12 3.5(3) . .
C28 N3 C18 C19 -1.6(4) . .
Fe1 N3 C18 C19 173.7(2) . .
C28 N3 C18 C1 176.8(2) . .
Fe1 N3 C18 C1 -7.9(3) . .
O1 C1 C18 N3 -0.7(3) . .
C6 C1 C18 N3 -116.8(2) . .
C2 C1 C18 N3 119.6(2) . .
O1 C1 C18 C19 177.7(2) . .
C6 C1 C18 C19 61.5(3) . .
C2 C1 C18 C19 -62.1(3) . .
N3 C18 C19 C20 1.7(4) . .
C1 C18 C19 C20 -176.6(3) . .
C18 C19 C20 C21 0.1(4) . .
C19 C20 C21 C28 -1.9(4) . .
C19 C20 C21 C22 179.0(3) . .
C28 C21 C22 C23 -0.6(4) . .
C20 C21 C22 C23 178.5(3) . .
C21 C22 C23 C24 -0.4(5) . .
C22 C23 C24 C29 0.9(4) . .
C22 C23 C24 C25 179.7(3) . .
C29 C24 C25 C26 0.6(4) . .
C23 C24 C25 C26 -178.2(3) . .
C24 C25 C26 C27 -1.2(4) . .
C29 N4 C27 C26 0.1(3) . .
Fe1 N4 C27 C26 -176.76(17) . .
C25 C26 C27 N4 0.8(4) . .
C18 N3 C28 C21 -0.3(4) . .
Fe1 N3 C28 C21 -175.63(18) . .
C18 N3 C28 C29 180.0(2) . .
Fe1 N3 C28 C29 4.7(3) . .
C20 C21 C28 N3 2.0(4) . .
C22 C21 C28 N3 -178.8(2) . .
C20 C21 C28 C29 -178.3(2) . .
C22 C21 C28 C29 0.9(4) . .
C27 N4 C29 C24 -0.7(3) . .
Fe1 N4 C29 C24 176.70(18) . .
C27 N4 C29 C28 179.1(2) . .
Fe1 N4 C29 C28 -3.5(2) . .
C25 C24 C29 N4 0.4(4) . .
C23 C24 C29 N4 179.2(2) . .
C25 C24 C29 C28 -179.5(2) . .
C23 C24 C29 C28 -0.6(4) . .
N3 C28 C29 N4 -0.4(3) . .
C21 C28 C29 N4 179.9(2) . .
N3 C28 C29 C24 179.4(2) . .
C21 C28 C29 C24 -0.3(3) . .
F11 P2 F7 P2 -171.3(2) . 2_685
F9 P2 F7 P2 97.4(2) . 2_685
F8 P2 F7 P2 -81.8(2) . 2_685
F7 P2 F7 P2 0.000(1) 2_685 2_685
